data_2000305
loop_
_publ_author_name
'Alcock, N. W.'
'Richards, C. J.'
'Thomas, S. E.'

_publ_section_title
;
 Structure of a chiral amide derived from a
 (vinylketenimine)tricarbonyliron(0) complex
;
_journal_issue 6
_journal_name_full 'Acta Crystallographica Section C'
_journal_page_first 1261
_journal_page_last 1263
_journal_paper_doi 10.1107/S0108270190011143
_journal_volume 47
_journal_year 1991
_chemical_formula_sum 'C21 H25 N O'
_chemical_name_systematic
;
 (2R)-2-Ethyl-2-methyl-4-phenyl-N-[(S)-1-phenylethyl]-(E)-3-butenamide
;
_space_group_crystal_system orthorhombic
_space_group_IT_number 19
_space_group_name_Hall 'P 2ac 2ab'
_space_group_name_H-M_alt 'P 21 21 21'
_audit_creation_method 'IUCr CIFGEN early version'
_cell_angle_alpha 90
_cell_angle_beta 90
_cell_angle_gamma 90
_cell_formula_units_Z 8
_cell_length_a 10.071(7)
_cell_length_b 19.218(15)
_cell_length_c 19.406(14)
_cell_volume 3756(5)
_diffrn_radiation_type Mo
_diffrn_radiation_wavelength 0.71069
_exptl_crystal_density_diffrn 1.09
_cod_data_source_file li0051.cif
_cod_data_source_block li0051a
_cod_depositor_comments
;
 Updating space group information and adding the symmetry operation list.

 Antanas Vaitkus,
 2018-06-18

 Correcting the summary chemical formula by changing it from 'C42 H50 N2 O2' to
 'C21 H25 N O' and adding the systematic chemical name after consulting the
 original publication.

 Antanas Vaitkus,
 2018-06-17
;
_cod_original_cell_volume 3756
_cod_original_sg_symbol_H-M P212121
_cod_database_code 2000305

loop_
_space_group_symop_id
_space_group_symop_operation_xyz
1 x,y,z
2 -x+1/2,-y,z+1/2
3 x+1/2,-y+1/2,-z
4 -x,y+1/2,-z+1/2

loop_
_atom_site_label
_atom_site_fract_x
_atom_site_fract_y
_atom_site_fract_z
_atom_site_U_iso_or_equiv
O(1) .9864(5) .6205(3) .1634(3) .068(2)
O(2) .4856(6) .6314(3) .1287(3) .071(2)
N(1) .7765(6) .6422(3) .1335(4) .051(3)
N(2) .2732(7) .6465(4) .1579(4) .061(3)
C(11) .8255(8) .7679(4) .1263(5) .052(3)
C(12) .9055(8) .8202(5) .1031(5) .062(4)
C(13) .9107(10) .8821(6) .1353(6) .080(5)
C(14) .8434(12) .8955(6) .1941(6) .094(5)
C(15) .7617(11) .8428(6) .2189(5) .093(5)
C(16) .7562(9) .7791(5) .1861(5) .070(4)
C(17) .8093(8) .7000(4) .0884(4) .056(3)
C(18) .7098(9) .7071(4) .0308(4) .081(4)
C(19) .8673(9) .6079(4) .1691(4) .049(3)
C(110) .8236(8) .5488(4) .2184(5) .051(3)
C(111) .6765(7) .5509(4) .2355(5) .074(4)
C(112) .9064(9) .5545(5) .2839(4) .074(4)
C(113) .8859(11) .6186(5) .3244(5) .107(5)
C(114) .8647(10) .4828(6) .1831(5) .080(4)
C(115) .8017(12) .4327(6) .1589(6) .093(5)
C(116) .8485(13) .3691(5) .1239(6) .076(4)
C(117) .7603(12) .3286(8) .0865(7) .116(6)
C(118) .802(2) .2700(9) .0542(8) .142(9)
C(119) .928(2) .2501(8) .0563(8) .121(7)
C(120) 1.0183(13) .2890(8) .0932(7) .108(6)
C(121) .9735(15) .3474(7) .1243(6) .098(6)
C(21) .3668(9) .6802(6) .2705(5) .064(4)
C(22) .3306(11) .6212(6) .3021(7) .098(5)
C(23) .3860(15) .6009(8) .3633(8) .123(7)
C(24) .4795(19) .6401(9) .3935(8) .144(9)
C(25) .5138(13) .7012(9) .3653(7) .126(7)
C(26) .4590(10) .7207(5) .3024(5) .082(4)
C(27) .3033(8) .7041(5) .2029(5) .061(4)
C(28) .1789(8) .7474(4) .2152(5) .086(4)
C(29) .3702(10) .6123(5) .1260(5) .057(4)
C(210) .3292(7) .5469(5) .0866(4) .057(3)
C(211) .2829(9) .4925(4) .1399(4) .075(4)
C(212) .4528(8) .5192(5) .0472(5) .075(4)
C(213) .4296(10) .4546(5) .0060(5) .115(5)
C(214) .2227(8) .5647(4) .0347(5) .060(3)
C(215) .1040(8) .5373(4) .0288(4) .062(4)
C(216) .0042(8) .5559(4) -.0229(5) .055(3)
C(217) -.1218(10) .5253(5) -.0197(5) .070(4)
C(218) -.2146(10) .5400(6) -.0674(6) .080(4)
C(219) -.1917(11) .5857(5) -.1192(6) .083(5)
C(220) -.0681(11) .6154(5) -.1245(5) .086(4)
C(221) .0262(9) .6020(5) -.0766(5) .075(4)
H(1a) .6909 .6289 .1358 .080
H(2a) .1874 .6343 .1533 .080
H(12a) .9594 .8112 .0633 .080
H(13a) .9655 .9189 .1178 .080
H(14a) .8437 .9400 .2164 .080
H(15a) .7135 .8503 .2610 .080
H(16a) .7021 .7426 .2050 .080
H(17a) .8931 .6901 .0669 .080
H(18a) .7049 .6647 .0047 .080
H(18b) .7312 .7450 .0005 .080
H(18c) .6258 .7159 .0525 .080
H(11a) .6529 .5137 .2661 .080
H(11b) .6256 .5471 .1938 .080
H(11c) .6581 .5947 .2572 .080
H(11d) .8916 .5143 .3123 .080
H(11e) .9981 .5546 .2704 .080
H(11f) .9424 .6198 .3642 .080
H(11g) .7947 .6182 .3388 .080
H(11h) .9022 .6589 .2965 .080
H(11i) .9584 .4780 .1752 .080
H(11j) .7078 .4371 .1662 .080
H(11k) .6697 .3433 .0820 .070
H(11m) .7430 .2424 .0266 .080
H(11n) .9544 .2080 .0335 .080
H(12b) 1.1094 .2724 .0967 .070
H(12d) 1.0357 .3750 .1499 .080
H(22a) .2696 .5900 .2799 .080
H(23a) .3570 .5604 .3881 .080
H(24a) .5248 .6243 .4341 .080
H(25a) .5767 .7297 .3893 .080
H(26a) .4866 .7635 .2812 .080
H(27a) .3663 .7331 .1795 .080
H(28a) .1420 .7633 .1724 .080
H(28b) .1976 .7867 .2442 .080
H(26c) .1165 .7173 .2378 .080
H(21a) .2055 .5093 .1636 .080
H(21b) .3540 .4865 .1723 .080
H(21c) .2630 .4487 .1184 .080
H(21d) .4829 .5557 .0173 .080
H(21e) .5224 .5097 .0797 .080
H(21f) .5096 .4412 -.0173 .080
H(21g) .3614 .4640 -.0272 .080
H(21h) .4014 .4175 .0357 .080
H(21i) .2450 .5992 .0008 .080
H(21j) .0796 .5026 .0620 .080
H(21k) -.1399 .4920 .0160 .080
H(211) -.2993 .5171 -.0655 .080
H(21m) -.2623 .5974 -.1503 .080
H(22b) -.0492 .6467 -.1617 .080
H(22c) .1122 .6233 -.0800 .080
